data_7225665
loop_
_publ_author_name
'Jagadeesan, Ramesh'
'Sujatha, Subramaniam'
'Arunkumar, Chellaiah'

_publ_section_title
;
 Synthesis, Structure, Electrochemical, DNA Interaction and Antimicrobial
 Studies of Fluorinated Trans-Dicationic Pyridinium Porphyrins
;
_journal_name_full 'RSC Adv.'
_journal_paper_doi 10.1039/C6RA09148B
_journal_year 2016
_chemical_formula_sum 'C42 H26 F10 N6 O4'
_chemical_formula_weight 868.69
_space_group_crystal_system monoclinic
_space_group_IT_number 15
_space_group_name_Hall '-C 2yc'
_space_group_name_H-M_alt 'C 1 2/c 1'
_symmetry_space_group_name_Hall '-C 2yc'
_symmetry_space_group_name_H-M 'C 1 2/c 1'
_atom_sites_solution_hydrogens mixed
_audit_creation_method SHELXL-2014/7
_audit_update_record
;
2016-05-02 deposited with the CCDC.
2016-06-22 downloaded from the CCDC.
;
_cell_angle_alpha 90
_cell_angle_beta 122.093(2)
_cell_angle_gamma 90
_cell_formula_units_Z 4
_cell_length_a 31.4898(16)
_cell_length_b 6.7009(3)
_cell_length_c 22.5181(12)
_cell_measurement_reflns_used 6751
_cell_measurement_temperature 296(2)
_cell_measurement_theta_max 24.7
_cell_measurement_theta_min 2.7
_cell_volume 4025.4(4)
_computing_cell_refinement 'APEX2/SAINT (Bruker, 2004)'
_computing_data_collection 'APEX2 (Bruker, 2004)'
_computing_data_reduction 'SAINT/XPREP (Bruker, 2004)'
_computing_molecular_graphics 'ORTEP3 (Farrugia, 1997) and Mercury (Bruno et al., 2002)'
_computing_publication_material 'SHELXL-2014 (Sheldrick, 2014)'
_computing_structure_refinement 'SHELXL-2014 (Sheldrick, 2014)'
_computing_structure_solution 'SIR92 (Altornare et al., 1993)'
_diffrn_ambient_temperature 296(2)
_diffrn_measured_fraction_theta_full 0.999
_diffrn_measured_fraction_theta_max 0.998
_diffrn_measurement_device_type 'Bruker axs kappa apex2 CCD Diffractometer'
_diffrn_measurement_method '\w and \f scan'
_diffrn_radiation_type MoK\a
_diffrn_radiation_wavelength 0.71073
_diffrn_reflns_av_R_equivalents 0.0331
_diffrn_reflns_av_unetI/netI 0.0292
_diffrn_reflns_Laue_measured_fraction_full 0.999
_diffrn_reflns_Laue_measured_fraction_max 0.998
_diffrn_reflns_limit_h_max 38
_diffrn_reflns_limit_h_min -38
_diffrn_reflns_limit_k_max 8
_diffrn_reflns_limit_k_min -8
_diffrn_reflns_limit_l_max 27
_diffrn_reflns_limit_l_min -27
_diffrn_reflns_number 22804
_diffrn_reflns_point_group_measured_fraction_full 0.999
_diffrn_reflns_point_group_measured_fraction_max 0.998
_diffrn_reflns_theta_full 25.242
_diffrn_reflns_theta_max 26.013
_diffrn_reflns_theta_min 2.135
_diffrn_source 'Sealed tube'
_exptl_absorpt_coefficient_mu 0.125
_exptl_absorpt_correction_T_max 0.97
_exptl_absorpt_correction_T_min 0.93
_exptl_absorpt_correction_type multi-scan
_exptl_absorpt_process_details 'SADABS (Bruker, 1999)'
_exptl_crystal_colour brown
_exptl_crystal_density_diffrn 1.433
_exptl_crystal_description block
_exptl_crystal_F_000 1768
_exptl_crystal_size_max 0.350
_exptl_crystal_size_mid 0.350
_exptl_crystal_size_min 0.300
_refine_diff_density_max 0.283
_refine_diff_density_min -0.206
_refine_diff_density_rms 0.056
_refine_ls_extinction_coef 0.0019(3)
_refine_ls_extinction_expression Fc^*^=kFc[1+0.001xFc^2^\l^3^/sin(2\q)]^-1/4^
_refine_ls_extinction_method 'SHELXL-2014/7 (Sheldrick 2014'
_refine_ls_goodness_of_fit_ref 1.051
_refine_ls_hydrogen_treatment mixed
_refine_ls_matrix_type full
_refine_ls_number_parameters 372
_refine_ls_number_reflns 3949
_refine_ls_number_restraints 244
_refine_ls_restrained_S_all 1.041
_refine_ls_R_factor_all 0.0922
_refine_ls_R_factor_gt 0.0518
_refine_ls_shift/su_max 0.006
_refine_ls_shift/su_mean 0.000
_refine_ls_structure_factor_coef Fsqd
_refine_ls_weighting_details 'w=1/[\s^2^(Fo^2^)+(0.0783P)^2^+4.5588P] where P=(Fo^2^+2Fc^2^)/3'
_refine_ls_weighting_scheme calc
_refine_ls_wR_factor_gt 0.1392
_refine_ls_wR_factor_ref 0.1735
_reflns_Friedel_coverage 0.000
_reflns_number_gt 2500
_reflns_number_total 3949
_reflns_threshold_expression 'I > 2\s(I)'
_cod_data_source_file c6ra09148b2.cif
_cod_data_source_block PN187
_cod_database_code 7225665
_shelx_shelxl_version_number 2014/7
_shelx_space_group_comment
;
The symmetry employed for this shelxl refinement is uniquely defined
by the following loop, which should always be used as a source of
symmetry information in preference to the above space-group names.
They are only intended as comments.
;
_shelx_estimated_absorpt_t_min 0.957
_shelx_estimated_absorpt_t_max 0.963

loop_
_space_group_symop_operation_xyz
'x, y, z'
'-x, y, -z+1/2'
'x+1/2, y+1/2, z'
'-x+1/2, y+1/2, -z+1/2'
'-x, -y, -z'
'x, -y, z-1/2'
'-x+1/2, -y+1/2, -z'
'x+1/2, -y+1/2, z-1/2'

loop_
_atom_site_label
_atom_site_type_symbol
_atom_site_fract_x
_atom_site_fract_y
_atom_site_fract_z
_atom_site_U_iso_or_equiv
_atom_site_adp_type
_atom_site_occupancy
_atom_site_site_symmetry_order
_atom_site_calc_flag
_atom_site_refinement_flags_posn
_atom_site_refinement_flags_adp
_atom_site_refinement_flags_occupancy
_atom_site_disorder_assembly
_atom_site_disorder_group
C1 C 0.31843(9) -0.1143(4) 1.07338(12) 0.0418(6) Uani 1 1 d . . . . .
C2 C 0.36309(10) -0.2052(4) 1.08335(14) 0.0532(7) Uani 1 1 d . . . . .
H2 H 0.3790 -0.3182 1.1100 0.064 Uiso 1 1 calc R U . . .
C3 C 0.37753(10) -0.0971(4) 1.04729(15) 0.0572(8) Uani 1 1 d . . . . .
H3 H 0.4053 -0.1219 1.0440 0.069 Uiso 1 1 calc R U . . .
C4 C 0.34264(9) 0.0636(4) 1.01454(13) 0.0433(6) Uani 1 1 d . . . . .
C5 C 0.34608(9) 0.2134(4) 0.97427(13) 0.0439(6) Uani 1 1 d . . . . .
C6 C 0.31404(9) 0.3744(4) 0.94199(13) 0.0449(6) Uani 1 1 d . . . . .
C7 C 0.31816(10) 0.5218(4) 0.89990(15) 0.0569(7) Uani 1 1 d . . . . .
H7 H 0.3431 0.5283 0.8897 0.068 Uiso 1 1 calc R U . . .
C8 C 0.27984(10) 0.6499(4) 0.87744(15) 0.0564(7) Uani 1 1 d . . . . .
H8 H 0.2734 0.7602 0.8487 0.068 Uiso 1 1 calc R U . . .
C9 C 0.25075(9) 0.5858(4) 0.90577(13) 0.0429(6) Uani 1 1 d . . . . .
C10 C 0.20749(9) 0.6764(4) 0.89529(12) 0.0406(6) Uani 1 1 d D . . . .
C11 C 0.39106(9) 0.2062(4) 0.96797(14) 0.0454(6) Uani 1 1 d . . . . .
C12 C 0.43603(11) 0.2873(4) 1.01972(16) 0.0551(7) Uani 1 1 d . . . . .
C13 C 0.47796(11) 0.2833(5) 1.01570(19) 0.0656(9) Uani 1 1 d . . . . .
C14 C 0.47466(12) 0.2020(4) 0.9575(2) 0.0650(9) Uani 1 1 d . . . . .
C15 C 0.43107(13) 0.1202(4) 0.90571(18) 0.0631(8) Uani 1 1 d . . . . .
C16 C 0.38986(10) 0.1220(4) 0.91141(15) 0.0523(7) Uani 1 1 d . . . . .
C17 C 0.1852(3) 0.8423(9) 0.8437(3) 0.0421(14) Uani 0.828(7) 1 d D U P A 6
C18 C 0.16844(19) 0.8044(8) 0.7746(2) 0.0597(12) Uani 0.828(7) 1 d D U P A 6
H18 H 0.1727 0.6762 0.7628 0.072 Uiso 0.828(7) 1 calc R U P A 6
C19 C 0.1406(3) 1.1211(11) 0.7414(4) 0.075(2) Uani 0.828(7) 1 d D U P A 6
H19 H 0.1248 1.2170 0.7064 0.090 Uiso 0.828(7) 1 calc R U P A 6
C20 C 0.15675(18) 1.1746(5) 0.8085(2) 0.0708(13) Uani 0.828(7) 1 d D U P A 6
H20 H 0.1525 1.3047 0.8188 0.085 Uiso 0.828(7) 1 calc R U P A 6
C21 C 0.17931(16) 1.0339(5) 0.86069(19) 0.0569(11) Uani 0.828(7) 1 d D U P A 6
H21 H 0.1904 1.0672 0.9068 0.068 Uiso 0.828(7) 1 calc R U P A 6
N3 N 0.1464(2) 0.9391(9) 0.7233(3) 0.0746(17) Uani 0.828(7) 1 d D U P A 6
C17' C 0.1876(19) 0.836(4) 0.8411(16) 0.052(7) Uani 0.172(7) 1 d D U P A 7
C18' C 0.1469(9) 0.805(4) 0.7761(12) 0.068(6) Uani 0.172(7) 1 d D U P A 7
H18' H 0.1320 0.6802 0.7690 0.081 Uiso 0.172(7) 1 calc R U P A 7
C19' C 0.1495(15) 1.098(6) 0.737(2) 0.077(7) Uani 0.172(7) 1 d D U P A 7
H19' H 0.1384 1.1871 0.6997 0.092 Uiso 0.172(7) 1 calc R U P A 7
C20' C 0.1884(10) 1.160(3) 0.7992(10) 0.084(6) Uani 0.172(7) 1 d D U P A 7
H20' H 0.2007 1.2895 0.8066 0.101 Uiso 0.172(7) 1 calc R U P A 7
C21' C 0.2082(9) 1.020(2) 0.8507(10) 0.072(5) Uani 0.172(7) 1 d D U P A 7
H21' H 0.2368 1.0508 0.8937 0.086 Uiso 0.172(7) 1 calc R U P A 7
N3' N 0.1251(11) 0.926(5) 0.7215(16) 0.096(13) Uani 0.172(7) 1 d D . P A 7
N1 N 0.30646(8) 0.0480(3) 1.03032(11) 0.0424(5) Uani 1 1 d D . . . .
N2 N 0.27282(7) 0.4188(3) 0.94510(11) 0.0421(5) Uani 1 1 d D . . . .
F1 F 0.43896(7) 0.3730(3) 1.07529(10) 0.0831(6) Uani 1 1 d . . . . .
F2 F 0.52116(7) 0.3590(3) 1.06719(13) 0.0973(7) Uani 1 1 d . . . . .
F3 F 0.51536(7) 0.2029(3) 0.95269(14) 0.1030(8) Uani 1 1 d . . . . .
F4 F 0.42885(9) 0.0384(3) 0.85016(12) 0.0961(7) Uani 1 1 d . . . . .
F5 F 0.34752(7) 0.0389(3) 0.86012(9) 0.0748(6) Uani 1 1 d . . . . .
H2A H 0.2606(15) 0.352(6) 0.965(2) 0.026(11) Uiso 0.5 1 d D . P . .
H1A H 0.2809(15) 0.123(8) 1.017(3) 0.070(19) Uiso 0.5 1 d D . P . .
O1 O 0.5094(10) 0.653(6) 1.2367(14) 0.250(11) Uani 0.442(18) 1 d . U P B 1
O2 O 0.5000 0.250(6) 1.2500 0.265(10) Uani 0.70(3) 2 d S TU P C 2
O3 O 0.5154(7) 0.444(6) 1.2500(10) 0.200(8) Uani 0.370(16) 1 d . U P D 3
O4 O 0.5144(8) 0.057(6) 1.2431(11) 0.250(9) Uani 0.472(17) 1 d . U P E 4
O5 O 0.5104(9) -0.148(6) 1.2422(12) 0.196(10) Uani 0.366(18) 1 d . U P F 5

loop_
_atom_site_aniso_label
_atom_site_aniso_U_11
_atom_site_aniso_U_22
_atom_site_aniso_U_33
_atom_site_aniso_U_23
_atom_site_aniso_U_13
_atom_site_aniso_U_12
C1 0.0437(13) 0.0441(13) 0.0396(13) 0.0052(11) 0.0237(12) 0.0051(11)
C2 0.0534(15) 0.0544(16) 0.0588(17) 0.0184(14) 0.0346(14) 0.0192(13)
C3 0.0540(16) 0.0644(18) 0.0696(19) 0.0197(15) 0.0441(15) 0.0202(13)
C4 0.0430(13) 0.0494(14) 0.0459(14) 0.0058(11) 0.0293(12) 0.0078(11)
C5 0.0424(13) 0.0533(15) 0.0442(14) 0.0045(12) 0.0285(12) 0.0041(11)
C6 0.0477(14) 0.0496(14) 0.0475(15) 0.0057(12) 0.0321(12) 0.0039(12)
C7 0.0551(16) 0.0666(18) 0.0682(19) 0.0198(15) 0.0457(15) 0.0087(14)
C8 0.0578(16) 0.0589(17) 0.0660(18) 0.0246(14) 0.0419(15) 0.0092(14)
C9 0.0459(14) 0.0459(14) 0.0405(13) 0.0076(11) 0.0253(12) 0.0033(11)
C10 0.0432(13) 0.0417(13) 0.0371(13) 0.0045(11) 0.0216(11) 0.0021(11)
C11 0.0444(14) 0.0495(14) 0.0514(15) 0.0103(12) 0.0316(13) 0.0072(12)
C12 0.0555(17) 0.0555(16) 0.0612(18) 0.0082(14) 0.0356(15) 0.0041(13)
C13 0.0421(15) 0.0568(17) 0.092(2) 0.0208(17) 0.0318(16) 0.0018(13)
C14 0.0600(18) 0.0542(17) 0.111(3) 0.0258(18) 0.065(2) 0.0153(15)
C15 0.082(2) 0.0567(17) 0.086(2) 0.0107(16) 0.068(2) 0.0129(16)
C16 0.0565(16) 0.0524(16) 0.0622(18) 0.0066(14) 0.0412(15) 0.0031(13)
C17 0.046(2) 0.043(2) 0.042(2) 0.0062(19) 0.0264(18) 0.0016(19)
C18 0.081(3) 0.057(2) 0.049(2) 0.0112(17) 0.040(2) 0.018(2)
C19 0.094(4) 0.060(3) 0.070(3) 0.030(2) 0.043(3) 0.022(3)
C20 0.088(3) 0.0412(19) 0.066(3) 0.0071(18) 0.029(2) 0.0080(19)
C21 0.069(3) 0.0442(19) 0.051(2) 0.0017(15) 0.0276(18) 0.0014(17)
N3 0.104(4) 0.071(4) 0.050(3) 0.020(2) 0.042(3) 0.020(3)
C17' 0.060(9) 0.045(9) 0.050(9) 0.006(8) 0.030(8) 0.004(8)
C18' 0.079(9) 0.049(8) 0.057(8) 0.012(7) 0.024(8) -0.005(8)
C19' 0.102(10) 0.061(10) 0.063(9) 0.021(8) 0.042(9) 0.014(9)
C20' 0.101(9) 0.053(7) 0.074(8) 0.011(7) 0.029(7) 0.005(7)
C21' 0.077(8) 0.054(7) 0.060(7) 0.001(6) 0.019(7) 0.000(7)
N3' 0.09(2) 0.083(17) 0.051(13) 0.027(11) -0.003(14) -0.024(16)
N1 0.0424(12) 0.0479(12) 0.0432(12) 0.0094(10) 0.0269(10) 0.0071(10)
N2 0.0431(11) 0.0462(12) 0.0450(12) 0.0093(10) 0.0287(10) 0.0062(9)
F1 0.0767(12) 0.1018(15) 0.0663(12) -0.0153(11) 0.0349(10) -0.0120(11)
F2 0.0522(11) 0.0945(15) 0.1230(17) 0.0201(13) 0.0315(12) -0.0113(10)
F3 0.0833(13) 0.0942(15) 0.182(2) 0.0441(15) 0.1046(16) 0.0251(11)
F4 0.1322(18) 0.0930(14) 0.1227(18) -0.0022(13) 0.1081(16) 0.0110(13)
F5 0.0791(12) 0.0910(13) 0.0676(12) -0.0144(10) 0.0481(10) -0.0146(10)
O1 0.199(16) 0.31(2) 0.197(16) -0.017(15) 0.074(10) -0.020(15)
O2 0.257(14) 0.285(19) 0.161(10) 0.000 0.049(9) 0.000
O3 0.199(14) 0.31(2) 0.131(8) -0.024(11) 0.113(9) -0.038(12)
O4 0.234(15) 0.310(19) 0.214(11) -0.015(13) 0.123(10) 0.009(13)
O5 0.161(15) 0.29(2) 0.121(11) 0.012(14) 0.064(8) 0.003(14)

loop_
_atom_type_symbol
_atom_type_description
_atom_type_scat_dispersion_real
_atom_type_scat_dispersion_imag
_atom_type_scat_source
C C 0.0033 0.0016 'International Tables Vol C Tables 4.2.6.8 and 6.1.1.4'
H H 0.0000 0.0000 'International Tables Vol C Tables 4.2.6.8 and 6.1.1.4'
N N 0.0061 0.0033 'International Tables Vol C Tables 4.2.6.8 and 6.1.1.4'
O O 0.0106 0.0060 'International Tables Vol C Tables 4.2.6.8 and 6.1.1.4'
F F 0.0171 0.0103 'International Tables Vol C Tables 4.2.6.8 and 6.1.1.4'

loop_
_geom_angle_atom_site_label_1
_geom_angle_atom_site_label_2
_geom_angle_atom_site_label_3
_geom_angle
_geom_angle_site_symmetry_1
_geom_angle_site_symmetry_3
N1 C1 C10 125.4(2) . 7_557
N1 C1 C2 109.0(2) . .
C10 C1 C2 125.5(2) 7_557 .
C3 C2 C1 107.2(2) . .
C3 C2 H2 126.4 . .
C1 C2 H2 126.4 . .
C2 C3 C4 107.8(2) . .
C2 C3 H3 126.1 . .
C4 C3 H3 126.1 . .
N1 C4 C5 126.0(2) . .
N1 C4 C3 109.1(2) . .
C5 C4 C3 124.9(2) . .
C6 C5 C4 127.8(2) . .
C6 C5 C11 115.8(2) . .
C4 C5 C11 116.3(2) . .
N2 C6 C5 125.9(2) . .
N2 C6 C7 107.9(2) . .
C5 C6 C7 126.2(2) . .
C8 C7 C6 108.3(2) . .
C8 C7 H7 125.9 . .
C6 C7 H7 125.9 . .
C7 C8 C9 107.5(2) . .
C7 C8 H8 126.3 . .
C9 C8 H8 126.3 . .
N2 C9 C10 125.6(2) . .
N2 C9 C8 108.0(2) . .
C10 C9 C8 126.4(2) . .
C9 C10 C1 124.5(2) . 7_557
C9 C10 C17 118.1(6) . .
C1 C10 C17 117.3(5) 7_557 .
C9 C10 C17' 114(3) . .
C1 C10 C17' 122(3) 7_557 .
C16 C11 C12 117.0(2) . .
C16 C11 C5 122.6(2) . .
C12 C11 C5 120.3(2) . .
F1 C12 C13 118.7(3) . .
F1 C12 C11 119.3(2) . .
C13 C12 C11 121.9(3) . .
F2 C13 C12 120.6(3) . .
F2 C13 C14 120.4(3) . .
C12 C13 C14 119.0(3) . .
F3 C14 C15 120.4(3) . .
F3 C14 C13 119.0(3) . .
C15 C14 C13 120.6(3) . .
F4 C15 C14 119.8(3) . .
F4 C15 C16 120.7(3) . .
C14 C15 C16 119.5(3) . .
F5 C16 C15 118.4(3) . .
F5 C16 C11 119.7(2) . .
C15 C16 C11 121.9(3) . .
C18 C17 C21 117.3(4) . .
C18 C17 C10 119.0(7) . .
C21 C17 C10 123.7(6) . .
N3 C18 C17 124.4(6) . .
N3 C18 H18 117.8 . .
C17 C18 H18 117.8 . .
N3 C19 C20 123.5(7) . .
N3 C19 H19 118.3 . .
C20 C19 H19 118.3 . .
C19 C20 C21 119.1(5) . .
C19 C20 H20 120.4 . .
C21 C20 H20 120.4 . .
C20 C21 C17 119.0(4) . .
C20 C21 H21 120.5 . .
C17 C21 H21 120.5 . .
C19 N3 C18 116.6(7) . .
C18' C17' C21' 114.2(18) . .
C18' C17' C10 121.3(17) . .
C21' C17' C10 124.4(16) . .
N3' C18' C17' 130(2) . .
N3' C18' H18' 115.2 . .
C17' C18' H18' 115.2 . .
N3' C19' C20' 128(4) . .
N3' C19' H19' 115.9 . .
C20' C19' H19' 115.9 . .
C19' C20' C21' 115(3) . .
C19' C20' H20' 122.3 . .
C21' C20' H20' 122.3 . .
C17' C21' C20' 121.8(18) . .
C17' C21' H21' 119.1 . .
C20' C21' H21' 119.1 . .
C18' N3' C19' 111(3) . .
C4 N1 C1 106.91(19) . .
C4 N1 H1A 128(4) . .
C1 N1 H1A 125(4) . .
C9 N2 C6 108.3(2) . .
C9 N2 H2A 123(3) . .
C6 N2 H2A 128(3) . .

loop_
_geom_bond_atom_site_label_1
_geom_bond_atom_site_label_2
_geom_bond_distance
_geom_bond_site_symmetry_2
C1 N1 1.370(3) .
C1 C10 1.396(3) 7_557
C1 C2 1.437(3) .
C2 C3 1.335(4) .
C2 H2 0.9300 .
C3 C4 1.432(4) .
C3 H3 0.9300 .
C4 N1 1.366(3) .
C4 C5 1.395(3) .
C5 C6 1.390(3) .
C5 C11 1.498(3) .
C6 N2 1.369(3) .
C6 C7 1.422(4) .
C7 C8 1.342(4) .
C7 H7 0.9300 .
C8 C9 1.432(3) .
C8 H8 0.9300 .
C9 N2 1.366(3) .
C9 C10 1.392(3) .
C10 C1 1.396(3) 7_557
C10 C17 1.488(5) .
C10 C17' 1.488(17) .
C11 C16 1.375(4) .
C11 C12 1.380(4) .
C12 F1 1.335(3) .
C12 C13 1.371(4) .
C13 F2 1.333(4) .
C13 C14 1.372(5) .
C14 F3 1.342(3) .
C14 C15 1.357(5) .
C15 F4 1.333(3) .
C15 C16 1.370(4) .
C16 F5 1.336(3) .
C17 C18 1.375(9) .
C17 C21 1.380(9) .
C18 N3 1.334(5) .
C18 H18 0.9300 .
C19 N3 1.329(8) .
C19 C20 1.361(8) .
C19 H19 0.9300 .
C20 C21 1.374(5) .
C20 H20 0.9300 .
C21 H21 0.9300 .
C17' C18' 1.354(18) .
C17' C21' 1.355(18) .
C18' N3' 1.320(16) .
C18' H18' 0.9300 .
C19' N3' 1.323(17) .
C19' C20' 1.35(2) .
C19' H19' 0.9300 .
C20' C21' 1.358(17) .
C20' H20' 0.9300 .
C21' H21' 0.9300 .
N1 H1A 0.86(2) .
N2 H2A 0.860(19) .
O1 O1 1.04(4) 2_657
O3 O3 0.97(3) 2_657
O4 O4 1.10(3) 2_657
O5 O5 0.89(3) 2_657

loop_
_geom_hbond_atom_site_label_D
_geom_hbond_atom_site_label_H
_geom_hbond_atom_site_label_A
_geom_hbond_distance_DH
_geom_hbond_distance_HA
_geom_hbond_distance_DA
_geom_hbond_angle_DHA
_geom_hbond_site_symmetry_A
C3 H3 F3 0.93 2.52 3.446(3) 174.3 5_657
C19 H19 F4 0.93 2.61 3.474(8) 154.1 4_566
C18' H18' F4 0.93 2.51 3.12(2) 123.7 4_556
N2 H2A N1 0.860(19) 2.48(4) 2.969(3) 117(3) .
N2 H2A N1 0.860(19) 2.27(4) 2.838(3) 124(3) 7_557
N1 H1A N2 0.86(2) 2.48(6) 2.969(3) 117(5) .
N1 H1A N2 0.86(2) 2.29(5) 2.838(3) 122(5) 7_557
C3 H3 F3 0.93 2.52 3.446(3) 174.3 5_657
C19 H19 F4 0.93 2.61 3.474(8) 154.1 4_566
C18' H18' F4 0.93 2.51 3.12(2) 123.7 4_556
N2 H2A N1 0.860(19) 2.48(4) 2.969(3) 117(3) .
N2 H2A N1 0.860(19) 2.27(4) 2.838(3) 124(3) 7_557
N1 H1A N2 0.86(2) 2.48(6) 2.969(3) 117(5) .
N1 H1A N2 0.86(2) 2.29(5) 2.838(3) 122(5) 7_557

loop_
_geom_torsion_atom_site_label_1
_geom_torsion_atom_site_label_2
_geom_torsion_atom_site_label_3
_geom_torsion_atom_site_label_4
_geom_torsion
_geom_torsion_site_symmetry_1
_geom_torsion_site_symmetry_4
N1 C1 C2 C3 0.6(3) . .
C10 C1 C2 C3 -177.1(3) 7_557 .
C1 C2 C3 C4 0.4(3) . .
C2 C3 C4 N1 -1.2(3) . .
C2 C3 C4 C5 177.6(3) . .
N1 C4 C5 C6 -0.4(4) . .
C3 C4 C5 C6 -179.0(3) . .
N1 C4 C5 C11 176.2(2) . .
C3 C4 C5 C11 -2.4(4) . .
C4 C5 C6 N2 1.5(5) . .
C11 C5 C6 N2 -175.1(2) . .
C4 C5 C6 C7 -178.4(3) . .
C11 C5 C6 C7 5.0(4) . .
N2 C6 C7 C8 -0.9(3) . .
C5 C6 C7 C8 179.0(3) . .
C6 C7 C8 C9 0.5(3) . .
C7 C8 C9 N2 0.1(3) . .
C7 C8 C9 C10 -179.8(3) . .
N2 C9 C10 C1 3.3(4) . 7_557
C8 C9 C10 C1 -176.9(3) . 7_557
N2 C9 C10 C17 -172.4(3) . .
C8 C9 C10 C17 7.4(5) . .
N2 C9 C10 C17' -170.7(12) . .
C8 C9 C10 C17' 9.1(12) . .
C6 C5 C11 C16 -85.8(3) . .
C4 C5 C11 C16 97.2(3) . .
C6 C5 C11 C12 93.7(3) . .
C4 C5 C11 C12 -83.3(3) . .
C16 C11 C12 F1 179.2(2) . .
C5 C11 C12 F1 -0.3(4) . .
C16 C11 C12 C13 -0.5(4) . .
C5 C11 C12 C13 179.9(2) . .
F1 C12 C13 F2 1.7(4) . .
C11 C12 C13 F2 -178.6(3) . .
F1 C12 C13 C14 -177.6(3) . .
C11 C12 C13 C14 2.1(4) . .
F2 C13 C14 F3 -1.1(4) . .
C12 C13 C14 F3 178.2(2) . .
F2 C13 C14 C15 178.3(3) . .
C12 C13 C14 C15 -2.3(5) . .
F3 C14 C15 F4 0.7(4) . .
C13 C14 C15 F4 -178.7(3) . .
F3 C14 C15 C16 -179.6(2) . .
C13 C14 C15 C16 1.0(5) . .
F4 C15 C16 F5 0.3(4) . .
C14 C15 C16 F5 -179.4(3) . .
F4 C15 C16 C11 -179.7(3) . .
C14 C15 C16 C11 0.7(4) . .
C12 C11 C16 F5 179.1(2) . .
C5 C11 C16 F5 -1.3(4) . .
C12 C11 C16 C15 -0.9(4) . .
C5 C11 C16 C15 178.6(2) . .
C9 C10 C17 C18 61.9(8) . .
C1 C10 C17 C18 -114.1(9) 7_557 .
C9 C10 C17 C21 -119.5(9) . .
C1 C10 C17 C21 64.4(8) 7_557 .
C21 C17 C18 N3 -0.9(12) . .
C10 C17 C18 N3 177.7(6) . .
N3 C19 C20 C21 -1.4(10) . .
C19 C20 C21 C17 0.3(9) . .
C18 C17 C21 C20 0.7(11) . .
C10 C17 C21 C20 -177.9(6) . .
C20 C19 N3 C18 1.2(11) . .
C17 C18 N3 C19 0.0(10) . .
C9 C10 C17' C18' 104(6) . .
C1 C10 C17' C18' -70(7) 7_557 .
C9 C10 C17' C21' -75(7) . .
C1 C10 C17' C21' 111(6) 7_557 .
C21' C17' C18' N3' 1(9) . .
C10 C17' C18' N3' -178(4) . .
N3' C19' C20' C21' 8(7) . .
C18' C17' C21' C20' 2(8) . .
C10 C17' C21' C20' -180(4) . .
C19' C20' C21' C17' -5(6) . .
C17' C18' N3' C19' 1(7) . .
C20' C19' N3' C18' -6(7) . .
C5 C4 N1 C1 -177.2(3) . .
C3 C4 N1 C1 1.6(3) . .
C10 C1 N1 C4 176.4(2) 7_557 .
C2 C1 N1 C4 -1.3(3) . .
C10 C9 N2 C6 179.2(2) . .
C8 C9 N2 C6 -0.6(3) . .
C5 C6 N2 C9 -179.0(3) . .
C7 C6 N2 C9 0.9(3) . .
